data_2015936
loop_
_publ_author_name
'J. Suresh'
'R. Suresh Kumar'
'S. Perumal'
'S. Natarajan'

_publ_section_title
;(<i>R</i>)-3,5-Bis[(<i>E</i>)-benzylidene]-1-(1-phenylethyl)piperidin-4-one,
 3,5-bis[(<i>E</i>)-4-chlorobenzylidene]-1-[(<i>R</i>)-1-phenylethyl]piperidin-4-one
 and
 3,5-bis[(<i>E</i>)-2-chlorobenzylidene]-1-[(<i>R</i>)-1-phenylethyl]piperidin-4-one
;
_journal_coeditor_code DN3041
_journal_issue 5
_journal_name_full 'Acta Crystallographica Section C'
_journal_page_first o315
_journal_page_last o318
_journal_paper_doi 10.1107/S0108270107011626
_journal_volume 63
_journal_year 2007
_chemical_formula_iupac 'C27 H23 Cl2 N O'
_chemical_formula_moiety 'C27 H23 Cl2 N O'
_chemical_formula_sum 'C27 H23 Cl2 N O'
_chemical_formula_weight 448.36
_chemical_name_systematic
;
3,5-bis[(E)-4-chlorobenzylidene]-1-[(R)-1-phenylethyl]piperidin-4-one
;
_space_group_IT_number 4
_symmetry_cell_setting monoclinic
_symmetry_space_group_name_Hall 'P 2yb'
_symmetry_space_group_name_H-M 'P 1 21 1'
_atom_sites_solution_hydrogens geom
_atom_sites_solution_primary direct
_atom_sites_solution_secondary difmap
_audit_creation_method SHELXL-97
_cell_angle_alpha 90.00
_cell_angle_beta 94.200(16)
_cell_angle_gamma 90.00
_cell_formula_units_Z 2
_cell_length_a 6.6409(3)
_cell_length_b 12.94660(10)
_cell_length_c 13.1274(8)
_cell_measurement_reflns_used 25
_cell_measurement_temperature 293(2)
_cell_measurement_theta_max 25
_cell_measurement_theta_min 2
_cell_volume 1125.62(9)
_computing_cell_refinement 'CAD-4 EXPRESS'
_computing_data_collection 'CAD-4 EXPRESS (Enraf--Nonius, 1989)'
_computing_data_reduction 'XCAD4 (Harms & Wocadlo, 1996)'
_computing_molecular_graphics 'PLATON (Spek, 2003)'
_computing_publication_material SHELXL97
_computing_structure_refinement 'SHELXL97 (Sheldrick, 1997)'
_computing_structure_solution 'SHELXS97 (Sheldrick, 1997)'
_diffrn_ambient_temperature 293(2)
_diffrn_measured_fraction_theta_full 1.000
_diffrn_measured_fraction_theta_max 1.000
_diffrn_measurement_device_type 'Nonius MACH3 four-circle'
_diffrn_measurement_method \w-scans
_diffrn_radiation_monochromator graphite
_diffrn_radiation_source 'fine-focus sealed tube'
_diffrn_radiation_type MoK\a
_diffrn_radiation_wavelength 0.71073
_diffrn_reflns_av_R_equivalents 0.0784
_diffrn_reflns_av_sigmaI/netI 0.0223
_diffrn_reflns_limit_h_max 7
_diffrn_reflns_limit_h_min -3
_diffrn_reflns_limit_k_max 15
_diffrn_reflns_limit_k_min -2
_diffrn_reflns_limit_l_max 15
_diffrn_reflns_limit_l_min -15
_diffrn_reflns_number 2678
_diffrn_reflns_theta_full 25
_diffrn_reflns_theta_max 24.98
_diffrn_reflns_theta_min 2.21
_diffrn_standards_decay_% 0
_diffrn_standards_interval_time 60
_diffrn_standards_number 3
_exptl_absorpt_coefficient_mu 0.308
_exptl_absorpt_correction_T_max 0.9640
_exptl_absorpt_correction_T_min 0.9353
_exptl_absorpt_correction_type psi-scan
_exptl_absorpt_process_details '(North <i>et al.</i>,  1968)'
_exptl_crystal_colour colourless
_exptl_crystal_density_diffrn 1.323
_exptl_crystal_density_method 'not measured'
_exptl_crystal_description block
_exptl_crystal_F_000 468
_exptl_crystal_size_max 0.22
_exptl_crystal_size_mid 0.13
_exptl_crystal_size_min 0.12
_refine_diff_density_max 0.343
_refine_diff_density_min -0.400
_refine_ls_abs_structure_details 'Flack (1983), 189 Friedel pairs?'
_refine_ls_abs_structure_Flack -0.08(10)
_refine_ls_extinction_method none
_refine_ls_goodness_of_fit_ref 1.071
_refine_ls_hydrogen_treatment constr
_refine_ls_matrix_type full
_refine_ls_number_parameters 281
_refine_ls_number_reflns 2256
_refine_ls_number_restraints 1
_refine_ls_restrained_S_all 1.071
_refine_ls_R_factor_all 0.0598
_refine_ls_R_factor_gt 0.0490
_refine_ls_shift/su_max 0.001
_refine_ls_shift/su_mean 0.000
_refine_ls_structure_factor_coef Fsqd
_refine_ls_weighting_details 'calc w=1/[\s^2^(Fo^2^)+(0.1087P)^2^+0.0000P] where P=(Fo^2^+2Fc^2^)/3'
_refine_ls_weighting_scheme calc
_refine_ls_wR_factor_gt 0.1296
_refine_ls_wR_factor_ref 0.1392
_reflns_number_gt 1918
_reflns_number_total 2256
_reflns_threshold_expression I>2\s(I)
_cod_data_source_file dn3041.cif
_cod_data_source_block II
_cod_original_sg_symbol_H-M 'P 21'
_cod_database_code 2015936
_cod_database_fobs_code 2015936

loop_
_symmetry_equiv_pos_as_xyz
'x, y, z'
'-x, y+1/2, -z'

loop_
_atom_site_type_symbol
_atom_site_label
_atom_site_fract_x
_atom_site_fract_y
_atom_site_fract_z
_atom_site_U_iso_or_equiv
_atom_site_adp_type
_atom_site_calc_flag
_atom_site_refinement_flags
_atom_site_occupancy
C C2 0.7147(6) 0.3566(4) 0.2292(3) 0.0422(9) Uani d . 1
H H2A 0.6093 0.3399 0.2739 0.051 Uiso calc R 1
H H2B 0.6559 0.3991 0.1739 0.051 Uiso calc R 1
C C3 0.8809(6) 0.4158(3) 0.2882(3) 0.0404(9) Uani d . 1
C C4 1.0596(6) 0.3536(4) 0.3292(3) 0.0433(9) Uani d . 1
C C5 1.0356(6) 0.2392(3) 0.3332(3) 0.0395(9) Uani d . 1
C C6 0.8580(6) 0.1932(4) 0.2718(3) 0.0388(9) Uani d . 1
H H6A 0.8950 0.1265 0.2451 0.047 Uiso calc R 1
H H6B 0.7475 0.1829 0.3152 0.047 Uiso calc R 1
C C7 0.6488(6) 0.2134(4) 0.1104(3) 0.0439(10) Uani d . 1
H H7 0.6212 0.2652 0.0568 0.053 Uiso calc R 1
C C8 0.4443(7) 0.1857(5) 0.1501(4) 0.0677(15) Uani d . 1
H H8A 0.4634 0.1347 0.2030 0.102 Uiso calc R 1
H H8B 0.3567 0.1587 0.0951 0.102 Uiso calc R 1
H H8C 0.3847 0.2465 0.1771 0.102 Uiso calc R 1
C C31 0.8819(7) 0.5177(4) 0.3060(3) 0.0445(10) Uani d . 1
H H31 0.9953 0.5428 0.3439 0.053 Uiso calc R 1
C C32 0.7287(7) 0.5955(4) 0.2738(3) 0.0446(10) Uani d . 1
C C37 0.5243(7) 0.5735(4) 0.2522(3) 0.0502(10) Uani d . 1
H H37 0.4772 0.5067 0.2613 0.060 Uiso calc R 1
C C36 0.3915(7) 0.6498(4) 0.2175(4) 0.0509(11) Uani d . 1
H H36 0.2561 0.6341 0.2019 0.061 Uiso calc R 1
C C35 0.4591(7) 0.7486(4) 0.2060(3) 0.0491(10) Uani d . 1
C C34 0.6610(8) 0.7744(4) 0.2283(4) 0.0588(12) Uani d . 1
H H34 0.7063 0.8417 0.2206 0.071 Uiso calc R 1
C C33 0.7915(7) 0.6970(4) 0.2621(4) 0.0562(12) Uani d . 1
H H33 0.9267 0.7132 0.2777 0.067 Uiso calc R 1
C C51 1.1738(6) 0.1862(4) 0.3903(3) 0.0457(10) Uani d . 1
H H51 1.2768 0.2256 0.4225 0.055 Uiso calc R 1
C C52 1.1874(6) 0.0746(4) 0.4098(3) 0.0449(10) Uani d . 1
C C57 1.3770(7) 0.0315(5) 0.4363(5) 0.0645(14) Uani d . 1
H H57 1.4888 0.0749 0.4432 0.077 Uiso calc R 1
C C56 1.4041(8) -0.0713(5) 0.4523(4) 0.0611(14) Uani d . 1
H H56 1.5326 -0.0976 0.4691 0.073 Uiso calc R 1
C C55 1.2392(7) -0.1364(4) 0.4436(3) 0.0479(11) Uani d . 1
C C54 1.0470(7) -0.0973(4) 0.4210(3) 0.0488(10) Uani d . 1
H H54 0.9356 -0.1411 0.4167 0.059 Uiso calc R 1
C C53 1.0228(6) 0.0075(4) 0.4048(3) 0.0461(10) Uani d . 1
H H53 0.8936 0.0339 0.3903 0.055 Uiso calc R 1
C C71 0.7509(6) 0.1236(4) 0.0606(3) 0.0409(9) Uani d . 1
C C72 0.9345(7) 0.1385(4) 0.0186(3) 0.0489(10) Uani d . 1
H H72 0.9945 0.2034 0.0225 0.059 Uiso calc R 1
C C73 1.0301(8) 0.0590(5) -0.0287(4) 0.0613(14) Uani d . 1
H H73 1.1534 0.0710 -0.0560 0.074 Uiso calc R 1
C C74 0.9441(9) -0.0382(5) -0.0360(4) 0.0628(14) Uani d . 1
H H74 1.0089 -0.0921 -0.0671 0.075 Uiso calc R 1
C C75 0.7608(9) -0.0535(5) 0.0038(4) 0.0681(14) Uani d . 1
H H75 0.6999 -0.1182 -0.0015 0.082 Uiso calc R 1
C C76 0.6662(8) 0.0255(4) 0.0511(4) 0.0595(13) Uani d . 1
H H76 0.5423 0.0131 0.0776 0.071 Uiso calc R 1
Cl Cl1 0.2885(2) 0.84431(11) 0.16353(11) 0.0683(4) Uani d . 1
Cl Cl2 1.2708(2) -0.26869(10) 0.45888(10) 0.0653(4) Uani d . 1
N N1 0.7940(5) 0.2619(3) 0.1878(2) 0.0391(8) Uani d . 1
O O1 1.2164(5) 0.3962(3) 0.3610(3) 0.0639(9) Uani d . 1

loop_
_atom_site_aniso_label
_atom_site_aniso_U_11
_atom_site_aniso_U_22
_atom_site_aniso_U_33
_atom_site_aniso_U_12
_atom_site_aniso_U_13
_atom_site_aniso_U_23
C2 0.041(2) 0.045(2) 0.041(2) -0.001(2) -0.0006(16) -0.0056(19)
C3 0.039(2) 0.044(2) 0.037(2) -0.0029(18) 0.0016(16) 0.0024(18)
C4 0.0357(19) 0.049(2) 0.044(2) -0.004(2) -0.0015(16) 0.003(2)
C5 0.0378(19) 0.047(2) 0.0337(17) -0.0020(19) -0.0002(15) -0.0011(18)
C6 0.039(2) 0.044(2) 0.0322(18) -0.0030(18) -0.0060(15) 0.0007(17)
C7 0.0402(19) 0.049(3) 0.0407(19) 0.0018(19) -0.0085(16) -0.0043(19)
C8 0.040(2) 0.081(4) 0.081(4) -0.002(3) -0.005(2) -0.031(3)
C31 0.042(2) 0.046(3) 0.044(2) -0.006(2) -0.0017(17) -0.0019(19)
C32 0.045(2) 0.045(2) 0.043(2) -0.0005(19) 0.0004(17) -0.0068(19)
C37 0.049(2) 0.044(2) 0.059(2) -0.003(2) 0.0106(19) -0.004(2)
C36 0.042(2) 0.052(3) 0.058(2) 0.002(2) 0.0020(18) -0.005(2)
C35 0.052(2) 0.051(3) 0.043(2) 0.007(2) -0.0017(18) 0.003(2)
C34 0.061(3) 0.042(3) 0.072(3) -0.006(2) -0.003(2) 0.002(2)
C33 0.047(2) 0.049(3) 0.070(3) -0.006(2) -0.010(2) -0.002(2)
C51 0.040(2) 0.052(3) 0.044(2) 0.000(2) -0.0091(17) -0.004(2)
C52 0.038(2) 0.052(2) 0.043(2) 0.004(2) -0.0113(16) 0.0046(19)
C57 0.039(2) 0.063(3) 0.089(4) 0.000(2) -0.014(2) 0.002(3)
C56 0.043(2) 0.067(3) 0.071(3) 0.011(2) -0.016(2) 0.011(3)
C55 0.056(3) 0.048(3) 0.039(2) 0.012(2) -0.0019(18) 0.0052(19)
C54 0.044(2) 0.054(3) 0.047(2) -0.003(2) -0.0040(18) 0.003(2)
C53 0.038(2) 0.050(3) 0.049(2) 0.0052(19) -0.0052(17) 0.007(2)
C71 0.045(2) 0.046(2) 0.0296(17) 0.0010(19) -0.0102(15) -0.0006(17)
C72 0.049(2) 0.052(3) 0.044(2) -0.003(2) -0.0047(18) -0.007(2)
C73 0.055(3) 0.079(4) 0.049(2) 0.012(3) 0.002(2) -0.005(3)
C74 0.083(4) 0.057(3) 0.048(2) 0.016(3) -0.002(2) -0.009(2)
C75 0.085(4) 0.050(3) 0.068(3) -0.004(3) -0.002(3) -0.010(3)
C76 0.063(3) 0.055(3) 0.060(3) -0.007(3) 0.005(2) 0.001(2)
Cl1 0.0672(8) 0.0590(7) 0.0771(8) 0.0133(6) -0.0056(6) 0.0101(7)
Cl2 0.0813(9) 0.0532(7) 0.0610(7) 0.0189(7) 0.0031(6) 0.0127(6)
N1 0.0396(17) 0.0389(18) 0.0377(16) 0.0001(14) -0.0047(13) -0.0018(14)
O1 0.0466(19) 0.052(2) 0.090(3) -0.0103(16) -0.0148(16) 0.0011(19)

loop_
_atom_type_symbol
_atom_type_description
_atom_type_scat_dispersion_real
_atom_type_scat_dispersion_imag
_atom_type_scat_source
C C 0.0033 0.0016 'International Tables Vol C Tables 4.2.6.8 and 6.1.1.4'
H H 0.0000 0.0000 'International Tables Vol C Tables 4.2.6.8 and 6.1.1.4'
Cl Cl 0.1484 0.1585 'International Tables Vol C Tables 4.2.6.8 and 6.1.1.4'
N N 0.0061 0.0033 'International Tables Vol C Tables 4.2.6.8 and 6.1.1.4'
O O 0.0106 0.0060 'International Tables Vol C Tables 4.2.6.8 and 6.1.1.4'

loop_
_geom_angle_atom_site_label_1
_geom_angle_atom_site_label_2
_geom_angle_atom_site_label_3
_geom_angle
N1 C2 C3 110.4(3)
N1 C2 H2A 109.6
C3 C2 H2A 109.6
N1 C2 H2B 109.6
C3 C2 H2B 109.6
H2A C2 H2B 108.1
C31 C3 C4 118.2(4)
C31 C3 C2 125.7(4)
C4 C3 C2 116.1(4)
O1 C4 C5 121.7(4)
O1 C4 C3 120.7(4)
C5 C4 C3 117.5(4)
C51 C5 C4 117.4(4)
C51 C5 C6 125.3(4)
C4 C5 C6 117.2(4)
N1 C6 C5 109.7(3)
N1 C6 H6A 109.7
C5 C6 H6A 109.7
N1 C6 H6B 109.7
C5 C6 H6B 109.7
H6A C6 H6B 108.2
N1 C7 C71 109.3(3)
N1 C7 C8 114.4(4)
C71 C7 C8 113.7(4)
N1 C7 H7 106.3
C71 C7 H7 106.3
C8 C7 H7 106.3
C7 C8 H8A 109.5
C7 C8 H8B 109.5
H8A C8 H8B 109.5
C7 C8 H8C 109.5
H8A C8 H8C 109.5
H8B C8 H8C 109.5
C3 C31 C32 129.0(4)
C3 C31 H31 115.5
C32 C31 H31 115.5
C33 C32 C37 117.7(4)
C33 C32 C31 118.2(4)
C37 C32 C31 124.1(4)
C36 C37 C32 120.7(5)
C36 C37 H37 119.7
C32 C37 H37 119.7
C35 C36 C37 120.0(4)
C35 C36 H36 120.0
C37 C36 H36 120.0
C36 C35 C34 121.3(4)
C36 C35 Cl1 119.3(3)
C34 C35 Cl1 119.4(4)
C33 C34 C35 117.9(5)
C33 C34 H34 121.1
C35 C34 H34 121.1
C34 C33 C32 122.5(4)
C34 C33 H33 118.8
C32 C33 H33 118.8
C5 C51 C52 129.5(4)
C5 C51 H51 115.2
C52 C51 H51 115.2
C53 C52 C57 116.9(5)
C53 C52 C51 124.5(4)
C57 C52 C51 118.6(5)
C56 C57 C52 122.5(5)
C56 C57 H57 118.8
C52 C57 H57 118.8
C57 C56 C55 119.4(5)
C57 C56 H56 120.3
C55 C56 H56 120.3
C56 C55 C54 120.6(5)
C56 C55 Cl2 120.3(4)
C54 C55 Cl2 119.1(4)
C53 C54 C55 119.1(4)
C53 C54 H54 120.4
C55 C54 H54 120.4
C54 C53 C52 121.5(4)
C54 C53 H53 119.2
C52 C53 H53 119.2
C72 C71 C76 116.9(4)
C72 C71 C7 119.8(4)
C76 C71 C7 123.2(4)
C73 C72 C71 121.4(5)
C73 C72 H72 119.3
C71 C72 H72 119.3
C72 C73 C74 120.5(5)
C72 C73 H73 119.7
C74 C73 H73 119.7
C75 C74 C73 118.6(5)
C75 C74 H74 120.7
C73 C74 H74 120.7
C76 C75 C74 120.8(5)
C76 C75 H75 119.6
C74 C75 H75 119.6
C75 C76 C71 121.7(5)
C75 C76 H76 119.1
C71 C76 H76 119.1
C2 N1 C6 109.0(3)
C2 N1 C7 112.1(3)
C6 N1 C7 113.5(3)

loop_
_geom_bond_atom_site_label_1
_geom_bond_atom_site_label_2
_geom_bond_distance
C2 N1 1.456(6)
C2 C3 1.511(6)
C2 H2A 0.9700
C2 H2B 0.9700
C3 C31 1.339(6)
C3 C4 1.501(6)
C4 O1 1.224(5)
C4 C5 1.491(6)
C5 C51 1.332(6)
C5 C6 1.502(5)
C6 N1 1.456(5)
C6 H6A 0.9700
C6 H6B 0.9700
C7 N1 1.487(5)
C7 C71 1.518(6)
C7 C8 1.532(7)
C7 H7 0.9800
C8 H8A 0.9600
C8 H8B 0.9600
C8 H8C 0.9600
C31 C32 1.471(6)
C31 H31 0.9300
C32 C33 1.391(7)
C32 C37 1.396(6)
C37 C36 1.379(7)
C37 H37 0.9300
C36 C35 1.368(7)
C36 H36 0.9300
C35 C34 1.392(7)
C35 Cl1 1.742(5)
C34 C33 1.377(7)
C34 H34 0.9300
C33 H33 0.9300
C51 C52 1.468(7)
C51 H51 0.9300
C52 C53 1.395(7)
C52 C57 1.397(6)
C57 C56 1.358(9)
C57 H57 0.9300
C56 C55 1.380(7)
C56 H56 0.9300
C55 C54 1.385(6)
C55 Cl2 1.736(5)
C54 C53 1.381(7)
C54 H54 0.9300
C53 H53 0.9300
C71 C72 1.388(6)
C71 C76 1.391(7)
C72 C73 1.381(7)
C72 H72 0.9300
C73 C74 1.383(9)
C73 H73 0.9300
C74 C75 1.374(8)
C74 H74 0.9300
C75 C76 1.373(8)
C75 H75 0.9300
C76 H76 0.9300

loop_
_geom_hbond_atom_site_label_D
_geom_hbond_atom_site_label_H
_geom_hbond_atom_site_label_A
_geom_hbond_distance_DH
_geom_hbond_distance_HA
_geom_hbond_distance_DA
_geom_hbond_angle_DHA
C31 H31 O1 0.93 2.40 2.774(6) 104
C51 H51 O1 0.93 2.38 2.763(6) 105

loop_
_geom_torsion_atom_site_label_1
_geom_torsion_atom_site_label_2
_geom_torsion_atom_site_label_3
_geom_torsion_atom_site_label_4
_geom_torsion
N1 C2 C3 C31 155.7(4)
N1 C2 C3 C4 -23.8(5)
C31 C3 C4 O1 -13.3(6)
C2 C3 C4 O1 166.3(4)
C31 C3 C4 C5 164.5(4)
C2 C3 C4 C5 -15.9(5)
O1 C4 C5 C51 12.9(6)
C3 C4 C5 C51 -164.8(4)
O1 C4 C5 C6 -166.6(4)
C3 C4 C5 C6 15.7(5)
C51 C5 C6 N1 -155.1(4)
C4 C5 C6 N1 24.4(5)
C4 C3 C31 C32 179.3(4)
C2 C3 C31 C32 -0.2(8)
C3 C31 C32 C33 -153.3(5)
C3 C31 C32 C37 25.3(7)
C33 C32 C37 C36 1.9(7)
C31 C32 C37 C36 -176.7(4)
C32 C37 C36 C35 -1.3(7)
C37 C36 C35 C34 0.3(7)
C37 C36 C35 Cl1 -179.2(3)
C36 C35 C34 C33 0.2(7)
Cl1 C35 C34 C33 179.7(4)
C35 C34 C33 C32 0.4(8)
C37 C32 C33 C34 -1.4(7)
C31 C32 C33 C34 177.2(5)
C4 C5 C51 C52 178.9(4)
C6 C5 C51 C52 -1.6(7)
C5 C51 C52 C53 -26.0(8)
C5 C51 C52 C57 154.6(5)
C53 C52 C57 C56 2.8(8)
C51 C52 C57 C56 -177.8(5)
C52 C57 C56 C55 -0.8(9)
C57 C56 C55 C54 -1.5(8)
C57 C56 C55 Cl2 177.5(5)
C56 C55 C54 C53 1.5(7)
Cl2 C55 C54 C53 -177.5(4)
C55 C54 C53 C52 0.6(7)
C57 C52 C53 C54 -2.7(7)
C51 C52 C53 C54 177.9(5)
N1 C7 C71 C72 -52.7(5)
C8 C7 C71 C72 178.2(4)
N1 C7 C71 C76 129.6(4)
C8 C7 C71 C76 0.4(6)
C76 C71 C72 C73 -1.1(6)
C7 C71 C72 C73 -179.0(4)
C71 C72 C73 C74 0.3(7)
C72 C73 C74 C75 0.8(7)
C73 C74 C75 C76 -1.0(8)
C74 C75 C76 C71 0.2(8)
C72 C71 C76 C75 0.9(7)
C7 C71 C76 C75 178.7(4)
C3 C2 N1 C6 66.5(4)
C3 C2 N1 C7 -167.1(3)
C5 C6 N1 C2 -66.6(4)
C5 C6 N1 C7 167.7(3)
C71 C7 N1 C2 172.6(3)
C8 C7 N1 C2 -58.6(5)
C71 C7 N1 C6 -63.4(4)
C8 C7 N1 C6 65.4(5)

loop_
_cod_related_entry_id
_cod_related_entry_database
_cod_related_entry_code
1 ChemSpider 21180672
